data_2001579
loop_
_publ_author_name
'Chaloner, P. A.'
'Harrison, R. M.'
'Hitchcock, P. B.'

_publ_section_title
;
 Structure of tris(2,4,6-trimethoxyphenyl)phosphine oxide hydrate
;
_journal_issue 6
_journal_name_full 'Acta Crystallographica Section C'
_journal_page_first 1072
_journal_page_last 1075
_journal_paper_doi 10.1107/S010827019300023X
_journal_volume 49
_journal_year 1993
_chemical_formula_sum 'C27 H35 O11 P'
_chemical_formula_weight 566.48
_space_group_IT_number 2
_space_group_name_Hall '-P 1'
_space_group_name_H-M_alt 'P -1'
_symmetry_cell_setting triclinic
_symmetry_space_group_name_Hall '-P 1'
_symmetry_space_group_name_H-M 'P -1'
_cell_angle_alpha 70.49(2)
_cell_angle_beta 78.140(10)
_cell_angle_gamma 69.69(2)
_cell_formula_units_Z 4
_cell_length_a 11.4290(10)
_cell_length_b 14.390(4)
_cell_length_c 19.459(3)
_cell_volume 2814.4(10)
_diffrn_radiation_type Mo
_diffrn_radiation_wavelength 0.71069
_exptl_absorpt_coefficient_mu 0.0149
_exptl_crystal_density_diffrn 1.337
_exptl_crystal_F_000 1200
_cod_data_source_file ha1027.cif
_cod_data_source_block ha1027_structure_1_of_1
_cod_original_cell_volume 2814.5
_cod_original_formula_sum 'C27 H35 O11 P1'
_cod_database_code 2001579

loop_
_space_group_symop_id
_space_group_symop_operation_xyz
1 x,y,z
2 -x,-y,-z

loop_
_atom_site_label
_atom_site_fract_x
_atom_site_fract_y
_atom_site_fract_z
_atom_site_U_iso_or_equiv
P1 .31880(10) .02131(8) .27903(6) .0330(10)
O1 .4016(3) .0622(2) .2167(2) .041(3)
O2 .6008(3) -.0782(2) .2923(2) .053(3)
O3 .5765(3) -.3187(3) .5228(2) .068(4)
O4 .2034(3) -.0995(3) .4057(2) .055(3)
O5 .1388(3) .2080(2) .2122(2) .046(3)
O6 .0421(4) .3908(3) .3865(2) .076(3)
O7 .3326(3) .0486(3) .4295(2) .059(3)
O8 .3906(3) -.1266(2) .2007(2) .055(3)
O9 -.0187(3) -.0890(3) .1432(2) .078(3)
O10 .0246(3) .0640(2) .3121(2) .046(3)
C1 .3989(4) -.0885(3) .3488(2) .034(3)
C2 .5313(4) -.1240(3) .3507(2) .035(3)
C3 .5847(4) -.2003(3) .4095(2) .041(4)
C4 .5124(4) -.2455(3) .4673(2) .042(4)
C5 .3823(4) -.2169(3) .4673(3) .044(4)
C6 .3309(4) -.1385(3) .4086(2) .039(4)
C7 .7331(5) -.1159(5) .2906(4) .077(6)
C8 .5091(6) -.3628(5) .5865(3) .081(7)
C9 .1229(5) -.1373(6) .4640(4) .085(7)
C10 .2315(4) .1242(3) .3216(2) .034(3)
C11 .1492(4) .2123(3) .2788(2) .037(4)
C12 .0842(4) .2982(3) .3028(3) .046(4)
C13 .1066(5) .2998(3) .3690(3) .051(4)
C14 .1878(5) .2175(4) .4130(2) .050(4)
C15 .2486(4) .1304(3) .3882(2) .040(4)
C16 .0436(5) .2869(4) .1701(3) .059(5)
C17 .0794(8) .4088(5) .4451(4) .115(7)
C18 .3270(7) .0367(5) .5044(3) .087(7)
C19 .2082(4) -.0227(3) .2509(2) .034(3)
C20 .2606(4) -.0878(3) .2051(2) .040(4)
C21 .1913(4) -.1136(3) .1689(3) .046(4)
C22 .0621(4) -.0721(4) .1775(3) .052(4)
C23 .0053(4) -.0122(3) .2248(2) .045(4)
C24 .0777(4) .0103(3) .2622(2) .036(4)
C25 .4564(6) -.1728(4) .1447(3) .069(6)
C26 .0327(6) -.1422(5) .0898(3) .096(6)
C27 -.1066(5) .1139(4) .3170(3) .063(5)
P1a .66855(10) .42928(8) .20394(6) .0300(10)
O1a .7373(3) .3797(2) .2696(2) .039(2)
O2a .8581(3) .5318(2) .2142(2) .048(3)
O3a .7747(3) .8130(2) .0031(2) .059(3)
O4a .5705(3) .5489(2) .0667(2) .044(2)
O5a .5800(3) .2543(2) .2631(2) .046(3)
O6a .7213(3) .1072(2) .0604(2) .067(3)
O7a .8266(3) .3960(2) .0609(2) .047(3)
O8a .5762(3) .5764(2) .2809(2) .047(3)
O9a .1314(3) .6406(3) .2901(2) .076(4)
O10a .4221(3) .4133(2) .1631(2) .047(3)
C1a .7130(4) .5392(3) .1400(2) .033(3)
C2a .7961(4) .5829(3) .1534(2) .034(3)
C3a .8120(4) .6742(3) .1072(2) .039(4)
C4a .7483(4) .7251(3) .0458(2) .039(4)
C5a .6654(4) .6853(3) .0301(2) .041(4)
C6a .6493(4) .5943(3) .0778(2) .035(3)
C7a .9194(5) .5854(4) .2371(3) .072(5)
C8a .7092(6) .8710(4) -.0595(3) .074(6)
C9a .4661(5) .6133(4) .0263(3) .056(4)
C10a .6912(4) .3308(3) .1590(2) .032(3)
C11a .6391(4) .2510(3) .1957(2) .036(3)
C12a .6466(4) .1728(3) .1660(3) .044(4)
C13a .7132(4) .1740(3) .0985(2) .045(4)
C14a .7763(4) .2453(3) .0631(2) .044(4)
C15a .7650(4) .3239(3) .0931(2) .037(4)
C16a .5243(5) .1767(4) .3053(3) .065(5)
C17a .6616(6) .0295(4) .0924(3) .074(5)
C18a .9002(6) .3940(5) -.0069(3) .070(5)
C19a .5016(4) .4918(3) .2248(2) .032(3)
C20a .4739(4) .5623(3) .2655(2) .034(3)
C21a .3530(4) .6142(3) .2887(3) .043(4)
C22a .2550(4) .5947(4) .2712(3) .052(5)
C23a .2759(4) .5271(4) .2291(3) .052(4)
C24a .3978(4) .4766(3) .2066(2) .037(4)
C25a .5609(5) .6375(4) .3283(3) .064(4)
C26a .1028(6) .7018(5) .3393(4) .082(6)
C27a .3266(5) .3706(4) .1625(3) .075(5)
O1s .2187(4) -.3869(4) .6031(2) .096(5)
O2s .2602(13) .5274(10) .4941(8) .136(5)
H3 .674 -.222 .410 .052
H5 .331 -.251 .506 .057
H7aa .770 -.077 .247 .102
H7ab .758 -.108 .332 .102
H7ac .762 -.186 .292 .102
H8aa .564 -.413 .622 .107
H8ab .454 -.310 .609 .107
H8ac .458 -.396 .575 .107
H9aa .037 -.104 .454 .114
H9ab .139 -.211 .471 .114
H9ac .134 -.129 .508 .114
H12 .025 .356 .274 .058
H14 .202 .219 .460 .065
H16aa .047 .274 .124 .077
H16ab -.037 .287 .196 .077
H16ac .053 .353 .161 .077
H17aa .028 .474 .452 .146
H17ab .070 .356 .490 .146
H17ac .165 .408 .436 .146
H18aa .393 -.024 .525 .116
H18ab .342 .095 .510 .116
H18ac .250 .030 .528 .116
H21 .231 -.161 .139 .058
H23 -.084 .014 .232 .056
H25ab .428 -.231 .149 .089
H25ac .439 -.124 .098 .089
H25aa .543 -.196 .148 .089
H26ab .079 -.105 .050 .122
H26ac .088 -.210 .110 .122
H26aa -.032 -.150 .070 .122
H27ab -.130 .165 .272 .084
H27ac -.152 .066 .329 .084
H27aa -.130 .149 .355 .084
H3a .869 .702 .118 .050
H5a .621 .720 -.013 .052
H7b .961 .543 .280 .097
H7bb .982 .606 .199 .097
H7bc .861 .647 .247 .097
H8b .736 .930 -.085 .096
H8bb .726 .829 -.092 .096
H8bc .621 .892 -.046 .096
H9ba .418 .573 .023 .073
H9bb .413 .663 .051 .073
H9bc .493 .649 -.021 .073
H12a .608 .119 .193 .056
H14a .827 .242 .018 .055
H16ba .487 .189 .351 .084
H16bb .462 .176 .280 .084
H16bc .586 .110 .314 .084
H17ba .673 -.012 .062 .094
H17bb .692 -.013 .139 .094
H17bc .572 .062 .102 .094
H18ba .938 .448 -.023 .089
H18bb .965 .329 -.002 .089
H18bc .849 .403 -.043 .089
H21a .338 .662 .316 .055
H23a .206 .517 .215 .065
H25ba .641 .640 .335 .066
H25bb .509 .706 .310 .066
H25bc .523 .607 .376 .066
H26ba .014 .730 .348 .105
H26bb .136 .661 .384 .105
H26bc .138 .757 .318 .105
H27bb .309 .328 .212 .095
H27bc .253 .423 .147 .095

loop_
_geom_angle_atom_site_label_1
_geom_angle_atom_site_label_2
_geom_angle_atom_site_label_3
_geom_angle
O1 P1 C1 114.6(2)
O1 P1 C19 112.1(2)
C1 P1 C19 105.1(2)
C2 O2 C7 118.4(4)
C6 O4 C9 120.2(4)
C13 O6 C17 118.2(4)
C20 O8 C25 119.6(5)
C24 O10 C27 119.5(4)
P1 C1 C6 120.3(3)
O2 C2 C3 122.2(4)
O3 C4 C5 123.8(4)
O4 C6 C5 121.5(4)
P1 C10 C15 126.7(3)
O5 C11 C10 115.6(4)
O6 C13 C12 114.4(4)
O7 C15 C10 117.8(4)
O8 C20 C19 114.2(5)
O9 C22 C21 124.1(5)
O10 C24 C19 117.4(5)
P1 C19 C24 127.7(4)
O1 P1 C10 107.9(2)
C1 P1 C10 107.7(2)
C10 P1 C19 109.3(2)
C4 O3 C8 118.7(4)
C11 O5 C16 119.1(4)
C15 O7 C18 119.5(4)
C22 O9 C26 118.0(4)
P1 C1 C2 123.8(3)
O2 C2 C1 117.1(3)
O3 C4 C3 115.1(4)
O4 C6 C1 113.7(3)
P1 C10 C11 116.8(4)
P1 C19 C20 115.9(3)
O5 C11 C12 122.0(4)
O6 C13 C14 123.5(5)
O7 C15 C14 119.2(5)
O8 C20 C21 122.0(4)
O9 C22 C23 115.0(4)
O10 C24 C23 121.3(4)
O1a P1a C1a 114.5(2)
C1a P1a C10a 110.6(2)
C10a P1a C19a 111.0(2)
C4a 03a C8a 118.2(5)
C11a O5a C16a 119.5(4)
C15a O7a C18a 119.0(5)
C22a O9a C26a 117.6(5)
P1a C1a C2a 124.4(3)
O2a C2a C3a 121.6(5)
O3a C4a C5a 124.1(4)
O4a C6a C5a 122.2(4)
P1a C10a C15a 125.4(4)
O5a C11a C12a 122.0(4)
O6a C13a C14a 114.3(4)
O7a C15a C14a 122.3(4)
P1a C19a C24a 128.4(4)
O2a C2a C1a 117.4(3)
O1a P1a C19a 113.0(2)
C1a P1a C19a 99.9(2)
C2a O2a C7a 117.6(3)
C6a O4a C9a 118.2(4)
C13a O6a C17a 118.9(4)
C20a O8a C25a 119.6(3)
C24a O10a C27a 118.1(4)
P1a C1a C6a 118.9(4)
O3a C4a C3a 115.4(5)
O4a C6a C1a 114.1(4)
P1a C10a C11a 117.7(3)
O5a C11a C10a 114.8(4)
O6a C13a C12a 124.1(5)
O7a C15a C10a 116.7(5)
P1a C19a C20a 115.5(4)
O8a C20a C19a 114.4(3)
O8a C20a C21a 121.9(5)
O9a C22a C23a 114.5(5)
O10a C24a C23a 121.2(5)
O9a C22a C21a 124.3(5)
O10a C24a C19a 117.2(3)

loop_
_geom_bond_atom_site_label_1
_geom_bond_atom_site_label_2
_geom_bond_distance
P1 O1 1.467(3)
P1 C10 1.824(5)
O2 C2 1.360(5)
O3 C4 1.357(5)
O4 C6 1.375(5)
O5 C11 1.348(6)
O6 C13 1.378(6)
O7 C15 1.361(5)
O8 C20 1.389(5)
O9 C22 1.369(8)
O10 C24 1.358(6)
C1 C2 1.424(6)
C2 C3 1.367(5)
C4 C5 1.398(7)
C10 C11 1.404(5)
C11 C12 1.379(7)
C13 C14 1.372(6)
C19 C20 1.408(7)
C20 C21 1.367(8)
C22 C23 1.381(7)
P1a O1a 1.475(3)
P1a C10a 1.822(5)
O2a C2a 1.357(5)
O3a C4a 1.356(5)
O4a C6a 1.366(7)
O5a C11a 1.355(5)
O6a C13a 1.367(7)
O7a C15a 1.362(6)
O8a C20a 1.359(6)
O9a C22a 1.367(5)
O10a C24a 1.366(6)
C1a C2a 1.412(7)
C2a C3a 1.370(6)
C4a C5a 1.391(8)
C10a C11a 1.392(6)
C11a C12a 1.398(8)
P1 C1 1.804(4)
P1 C19 1.835(6)
O2 C7 1.416(6)
O3 C8 1.397(7)
O4 C9 1.391(7)
O5 C16 1.426(5)
O6 C17 1.422(10)
O7 C18 1.399(7)
O8 C25 1.412(7)
O9 C26 1.107(8)
O10 C27 1.419(5)
C1 C6 1.390(6)
C3 C4 1.369(6)
C5 C6 1.370(6)
C10 C15 1.387(7)
C12 C13 1.372(8)
C14 C15 1.396(7)
C19 C24 1.393(6)
C21 C22 1.384(6)
C23 C24 1.381(8)
P1a C1a 1.814(4)
P1a C19a 1.830(4)
O2a C7a 1.421(8)
O3a C8a 1.415(7)
O4a C9a 1.426(6)
O5a C16a 1.412(6)
O6a C17a 1.411(7)
O7a C18a 1.415(6)
O8a C25a 1.424(7)
O9a C26a 1.426(9)
O10a C27a 1.430(8)
C1a C6a 1.395(6)
C3a C4a 1.377(6)
C5a C6a 1.377(6)
C10a C15a 1.395(6)
C12a C13a 1.374(6)
C13a C14a 1.373(7)
C19a C20a 1.403(7)
C20a C21a 1.387(6)
C22a C23a 1.403(9)
C14a C15a 1.394(8)
C19a C24a 1.409(7)
C21a C22a 1.373(9)
C23a C24a 1.386(6)
